data_7116309
loop_
_publ_author_name
'Jiang, Xiaoqing'
'Yao, Xuyang'
'Huang, Xinghua'
'Wang, Qiaochun'
'Tian, He'

_publ_section_title
;
 A cucurbit[5]uril analogue from dimethylpropanediurea-formaldehyde
 condensation.
;
_journal_issue 14
_journal_name_full 'Chemical communications (Cambridge, England)'
_journal_page_first 2890
_journal_paper_doi 10.1039/c4cc09900a
_journal_volume 51
_journal_year 2015
_chemical_formula_sum 'C53 H86 Cl N22 O16.5'
_chemical_formula_weight 1330.88
_chemical_name_systematic
; 
 ? 
;
_space_group_crystal_system orthorhombic
_space_group_IT_number 60
_space_group_name_Hall '-P 2n 2ab'
_space_group_name_H-M_alt 'P b c n'
_symmetry_space_group_name_Hall '-P 2n 2ab'
_symmetry_space_group_name_H-M 'P b c n'
_atom_sites_solution_hydrogens geom
_audit_creation_method SHELXL-2013
_audit_update_record
;
2014-12-01 deposited with the CCDC.
2015-01-06 downloaded from the CCDC.
;
_cell_angle_alpha 90
_cell_angle_beta 90
_cell_angle_gamma 90
_cell_formula_units_Z 8
_cell_length_a 28.753(3)
_cell_length_b 36.229(4)
_cell_length_c 14.8139(17)
_cell_measurement_reflns_used 7497
_cell_measurement_temperature 173(2)
_cell_measurement_theta_max 21.74
_cell_measurement_theta_min 2.27
_cell_volume 15432(3)
_computing_cell_refinement 'Bruker SMART'
_computing_data_collection 'Bruker SMART'
_computing_data_reduction 'Bruker SAINT'
_computing_molecular_graphics 'Bruker SHELXTL'
_computing_publication_material 'Bruker SHELXTL'
_computing_structure_refinement 'SHELXL-2013 (Sheldrick, 2013)'
_computing_structure_solution 'Bruker SHELXTL'
_diffrn_ambient_temperature 173(2)
_diffrn_measured_fraction_theta_full 0.981
_diffrn_measured_fraction_theta_max 0.993
_diffrn_measurement_device_type 'CCD area detector'
_diffrn_measurement_method 'phi and omega scans'
_diffrn_radiation_type MoK\a
_diffrn_radiation_wavelength 0.71073
_diffrn_reflns_av_R_equivalents 0.0860
_diffrn_reflns_av_unetI/netI 0.0789
_diffrn_reflns_Laue_measured_fraction_full 0.981
_diffrn_reflns_Laue_measured_fraction_max 0.993
_diffrn_reflns_limit_h_max 19
_diffrn_reflns_limit_h_min -34
_diffrn_reflns_limit_k_max 41
_diffrn_reflns_limit_k_min -43
_diffrn_reflns_limit_l_max 17
_diffrn_reflns_limit_l_min -17
_diffrn_reflns_number 62520
_diffrn_reflns_point_group_measured_fraction_full 0.981
_diffrn_reflns_point_group_measured_fraction_max 0.993
_diffrn_reflns_theta_full 25.242
_diffrn_reflns_theta_max 25.135
_diffrn_reflns_theta_min 0.904
_exptl_absorpt_coefficient_mu 0.120
_exptl_absorpt_correction_T_max 0.745
_exptl_absorpt_correction_T_min 0.629
_exptl_absorpt_correction_type multi-scan
_exptl_absorpt_process_details sadabs
_exptl_crystal_colour colorless
_exptl_crystal_density_diffrn 1.146
_exptl_crystal_description rod
_exptl_crystal_F_000 5656
_exptl_crystal_size_max 0.400
_exptl_crystal_size_mid 0.080
_exptl_crystal_size_min 0.040
_platon_squeeze_details ' '
_refine_diff_density_max 1.634
_refine_diff_density_min -0.445
_refine_diff_density_rms 0.108
_refine_ls_extinction_coef 0.0012(2)
_refine_ls_extinction_expression Fc^*^=kFc[1+0.001xFc^2^\l^3^/sin(2\q)]^-1/4^
_refine_ls_extinction_method SHELXL
_refine_ls_goodness_of_fit_ref 1.037
_refine_ls_hydrogen_treatment constr
_refine_ls_matrix_type full
_refine_ls_number_parameters 856
_refine_ls_number_reflns 13710
_refine_ls_number_restraints 18
_refine_ls_restrained_S_all 1.037
_refine_ls_R_factor_all 0.1624
_refine_ls_R_factor_gt 0.1177
_refine_ls_shift/su_max 0.003
_refine_ls_shift/su_mean 0.000
_refine_ls_structure_factor_coef Fsqd
_refine_ls_weighting_details
; 
 w=1/[\s^2^(Fo^2^)+(0.1662P)^2^+59.7235P] 
 where P=(Fo^2^+2Fc^2^)/3 
;
_refine_ls_weighting_scheme calc
_refine_ls_wR_factor_gt 0.3256
_refine_ls_wR_factor_ref 0.3486
_reflns_Friedel_coverage 0.000
_reflns_number_gt 8072
_reflns_number_total 13710
_reflns_threshold_expression 'I > 2\s(I)'
_cod_data_source_file c4cc09900a2.cif
_cod_data_source_block mo_40912a
_cod_depositor_comments 'Adding full bibliography for 7116308--7116309.cif.'
_cod_original_formula_sum 'C53 H86 Cl N22 O16.50'
_cod_database_code 7116309
_shelx_space_group_comment
; 
The symmetry employed for this shelxl refinement is uniquely defined 
by the following loop, which should always be used as a source of 
symmetry information in preference to the above space-group names. 
They are only intended as comments. 
;
_shelx_estimated_absorpt_t_min 0.954
_shelx_estimated_absorpt_t_max 0.995
_shelxl_version_number 2013-2

loop_
_space_group_symop_operation_xyz
'x, y, z'
'-x+1/2, -y+1/2, z+1/2'
'-x, y, -z+1/2'
'x+1/2, -y+1/2, -z'
'-x, -y, -z'
'x-1/2, y-1/2, -z-1/2'
'x, -y, z-1/2'
'-x-1/2, y-1/2, z'

loop_
_atom_site_label
_atom_site_type_symbol
_atom_site_fract_x
_atom_site_fract_y
_atom_site_fract_z
_atom_site_U_iso_or_equiv
_atom_site_adp_type
_atom_site_occupancy
_atom_site_site_symmetry_order
_atom_site_calc_flag
_atom_site_refinement_flags_posn
_atom_site_refinement_flags_adp
_atom_site_refinement_flags_occupancy
N1 N 0.22801(18) 0.02632(13) 0.4325(3) 0.0336(12) Uani 1 1 d . . .
N2 N 0.30724(17) 0.03243(13) 0.4657(3) 0.0315(11) Uani 1 1 d . . .
N3 N 0.32512(19) 0.03483(13) 0.3039(3) 0.0360(12) Uani 1 1 d . . .
N4 N 0.2453(2) 0.02946(14) 0.2714(3) 0.0404(13) Uani 1 1 d . . .
N5 N 0.36921(17) 0.07724(12) 0.4931(3) 0.0293(11) Uani 1 1 d . . .
N6 N 0.38637(16) 0.14027(12) 0.5041(3) 0.0276(10) Uani 1 1 d . . .
N7 N 0.40448(17) 0.14165(12) 0.3437(3) 0.0301(11) Uani 1 1 d . . .
N8 N 0.38753(18) 0.07863(13) 0.3320(3) 0.0349(12) Uani 1 1 d . . .
N9 N 0.35448(17) 0.20335(13) 0.4991(3) 0.0307(11) Uani 1 1 d . . .
N10 N 0.28541(17) 0.23559(13) 0.4720(3) 0.0324(11) Uani 1 1 d . . .
N11 N 0.30143(17) 0.23704(13) 0.3115(3) 0.0295(11) Uani 1 1 d . . .
N12 N 0.36984(17) 0.20297(13) 0.3368(3) 0.0309(11) Uani 1 1 d . . .
N13 N 0.20276(18) 0.22893(15) 0.4377(3) 0.0388(12) Uani 1 1 d . . .
N14 N 0.14300(19) 0.18644(16) 0.4083(4) 0.0444(14) Uani 1 1 d . . .
N15 N 0.15813(19) 0.18949(14) 0.2469(3) 0.0404(13) Uani 1 1 d . . .
N16 N 0.21833(18) 0.23148(14) 0.2752(3) 0.0359(12) Uani 1 1 d . . .
N17 N 0.12429(18) 0.12034(16) 0.3987(4) 0.0428(13) Uani 1 1 d . . .
N18 N 0.15645(19) 0.06106(15) 0.4055(3) 0.0397(13) Uani 1 1 d . . .
N19 N 0.1742(2) 0.06385(15) 0.2444(3) 0.0425(13) Uani 1 1 d . . .
N20 N 0.14088(19) 0.12290(15) 0.2378(3) 0.0416(13) Uani 1 1 d . . .
O1 O 0.25214(15) 0.05505(12) 0.5609(3) 0.0414(11) Uani 1 1 d . . .
O2 O 0.29459(19) 0.06089(12) 0.1783(3) 0.0518(13) Uani 1 1 d . . .
O3 O 0.33216(15) 0.11325(11) 0.5959(3) 0.0380(10) Uani 1 1 d . . .
O4 O 0.37502(16) 0.11737(11) 0.2140(3) 0.0416(11) Uani 1 1 d . . .
O5 O 0.29061(14) 0.19420(11) 0.5888(2) 0.0351(10) Uani 1 1 d . . .
O6 O 0.32854(15) 0.19584(12) 0.2078(3) 0.0401(10) Uani 1 1 d . . .
O7 O 0.18402(17) 0.18501(13) 0.5409(3) 0.0494(12) Uani 1 1 d . . .
O8 O 0.22226(16) 0.19102(12) 0.1575(3) 0.0397(10) Uani 1 1 d . . .
O9 O 0.15970(16) 0.10051(13) 0.5260(3) 0.0463(11) Uani 1 1 d . . .
O10 O 0.20085(19) 0.10609(13) 0.1442(3) 0.0527(13) Uani 1 1 d . . .
C1 C 0.2621(2) 0.03909(15) 0.4902(4) 0.0324(13) Uani 1 1 d . . .
C2 C 0.3193(2) 0.01095(16) 0.3838(4) 0.0331(14) Uani 1 1 d . . .
H2 H 0.3495 -0.0020 0.3952 0.040 Uiso 1 1 calc R U .
C3 C 0.2888(2) 0.04270(17) 0.2472(4) 0.0394(15) Uani 1 1 d . . .
C4 C 0.2389(2) 0.00556(17) 0.3509(4) 0.0418(15) Uani 1 1 d . . .
H4 H 0.2122 -0.0114 0.3383 0.050 Uiso 1 1 calc R U .
C5 C 0.3445(2) 0.04443(15) 0.5247(4) 0.0304(13) Uani 1 1 d . . .
H5A H 0.3671 0.0240 0.5313 0.037 Uiso 1 1 calc R U .
H5B H 0.3314 0.0496 0.5852 0.037 Uiso 1 1 calc R U .
C6 C 0.3716(2) 0.04682(17) 0.2798(4) 0.0402(15) Uani 1 1 d . . .
H6A H 0.3722 0.0532 0.2148 0.048 Uiso 1 1 calc R U .
H6B H 0.3935 0.0261 0.2892 0.048 Uiso 1 1 calc R U .
C7 C 0.3604(2) 0.11099(15) 0.5336(4) 0.0287(13) Uani 1 1 d . . .
C8 C 0.4225(2) 0.13683(16) 0.4340(4) 0.0293(13) Uani 1 1 d . . .
H8 H 0.4466 0.1562 0.4450 0.035 Uiso 1 1 calc R U .
C9 C 0.3881(2) 0.11286(15) 0.2924(4) 0.0291(13) Uani 1 1 d . . .
C10 C 0.4058(2) 0.07237(16) 0.4238(3) 0.0311(13) Uani 1 1 d . . .
H10 H 0.4179 0.0465 0.4275 0.037 Uiso 1 1 calc R U .
C11 C 0.3806(2) 0.17579(15) 0.5486(4) 0.0297(13) Uani 1 1 d . . .
H11A H 0.3649 0.1716 0.6072 0.036 Uiso 1 1 calc R U .
H11B H 0.4118 0.1859 0.5617 0.036 Uiso 1 1 calc R U .
C12 C 0.4061(2) 0.17853(15) 0.3038(4) 0.0299(13) Uani 1 1 d . . .
H12A H 0.4368 0.1897 0.3168 0.036 Uiso 1 1 calc R U .
H12B H 0.4031 0.1763 0.2374 0.036 Uiso 1 1 calc R U .
C13 C 0.3090(2) 0.20965(15) 0.5236(3) 0.0277(13) Uani 1 1 d . . .
C14 C 0.3074(2) 0.25576(16) 0.3974(3) 0.0322(14) Uani 1 1 d . . .
H14 H 0.2923 0.2806 0.3929 0.039 Uiso 1 1 calc R U .
C15 C 0.3326(2) 0.21086(16) 0.2809(4) 0.0308(13) Uani 1 1 d . . .
C16 C 0.3771(2) 0.22199(16) 0.4238(4) 0.0325(13) Uani 1 1 d . . .
H16 H 0.4112 0.2231 0.4362 0.039 Uiso 1 1 calc R U .
C17 C 0.2376(2) 0.24422(17) 0.4956(4) 0.0363(14) Uani 1 1 d . . .
H17A H 0.2318 0.2354 0.5578 0.044 Uiso 1 1 calc R U .
H17B H 0.2340 0.2714 0.4959 0.044 Uiso 1 1 calc R U .
C18 C 0.2628(2) 0.24700(16) 0.2509(4) 0.0331(14) Uani 1 1 d . . .
H18A H 0.2599 0.2742 0.2498 0.040 Uiso 1 1 calc R U .
H18B H 0.2707 0.2388 0.1890 0.040 Uiso 1 1 calc R U .
C19 C 0.1764(2) 0.19913(18) 0.4669(4) 0.0395(15) Uani 1 1 d . . .
C20 C 0.1317(2) 0.20414(18) 0.3244(4) 0.0425(16) Uani 1 1 d . . .
H20 H 0.0978 0.2004 0.3123 0.051 Uiso 1 1 calc R U .
C21 C 0.2008(2) 0.20302(17) 0.2244(4) 0.0396(15) Uani 1 1 d . . .
C22 C 0.1919(2) 0.24710(17) 0.3507(4) 0.0363(15) Uani 1 1 d . . .
H22 H 0.2007 0.2737 0.3563 0.044 Uiso 1 1 calc R U .
C23 C 0.1129(2) 0.1560(2) 0.4405(5) 0.0488(17) Uani 1 1 d . . .
H23A H 0.1161 0.1538 0.5068 0.059 Uiso 1 1 calc R U .
H23B H 0.0801 0.1622 0.4271 0.059 Uiso 1 1 calc R U .
C24 C 0.1381(2) 0.15927(19) 0.1944(5) 0.0460(17) Uani 1 1 d . . .
H24A H 0.1543 0.1580 0.1355 0.055 Uiso 1 1 calc R U .
H24B H 0.1050 0.1650 0.1823 0.055 Uiso 1 1 calc R U .
C25 C 0.1479(2) 0.09418(19) 0.4482(5) 0.0424(16) Uani 1 1 d . . .
C26 C 0.1403(3) 0.05312(19) 0.3139(5) 0.0477(17) Uani 1 1 d . . .
H26 H 0.1352 0.0259 0.3090 0.057 Uiso 1 1 calc R U .
C27 C 0.1737(3) 0.09774(18) 0.2059(4) 0.0425(16) Uani 1 1 d . . .
C28 C 0.1077(3) 0.1127(2) 0.3058(5) 0.0537(19) Uani 1 1 d . . .
H28 H 0.0793 0.1281 0.2958 0.064 Uiso 1 1 calc R U .
C29 C 0.1795(2) 0.03178(18) 0.4572(4) 0.0421(16) Uani 1 1 d . . .
H29A H 0.1778 0.0379 0.5222 0.050 Uiso 1 1 calc R U .
H29B H 0.1624 0.0084 0.4478 0.050 Uiso 1 1 calc R U .
C30 C 0.2072(2) 0.03580(19) 0.2109(4) 0.0450(16) Uani 1 1 d . . .
H30A H 0.1903 0.0123 0.2014 0.054 Uiso 1 1 calc R U .
H30B H 0.2196 0.0439 0.1517 0.054 Uiso 1 1 calc R U .
C31 C 0.2823(2) -0.01817(16) 0.3663(4) 0.0375(15) Uani 1 1 d . . .
C32 C 0.2765(3) -0.04378(18) 0.4477(4) 0.0447(16) Uani 1 1 d . . .
H32A H 0.2730 -0.0290 0.5026 0.067 Uiso 1 1 calc R U .
H32B H 0.3039 -0.0597 0.4532 0.067 Uiso 1 1 calc R U .
H32C H 0.2487 -0.0591 0.4393 0.067 Uiso 1 1 calc R U .
C33 C 0.2942(3) -0.04138(19) 0.2804(5) 0.0508(18) Uani 1 1 d . . .
H33A H 0.2709 -0.0610 0.2728 0.076 Uiso 1 1 calc R U .
H33B H 0.3251 -0.0524 0.2872 0.076 Uiso 1 1 calc R U .
H33C H 0.2939 -0.0253 0.2272 0.076 Uiso 1 1 calc R U .
C34 C 0.4457(2) 0.09885(16) 0.4436(4) 0.0319(13) Uani 1 1 d . . .
C35 C 0.4654(2) 0.09267(18) 0.5390(4) 0.0408(15) Uani 1 1 d . . .
H35A H 0.4769 0.0673 0.5443 0.061 Uiso 1 1 calc R U .
H35B H 0.4409 0.0969 0.5838 0.061 Uiso 1 1 calc R U .
H35C H 0.4911 0.1099 0.5498 0.061 Uiso 1 1 calc R U .
C36 C 0.4842(2) 0.09509(19) 0.3736(4) 0.0450(16) Uani 1 1 d . . .
H36A H 0.5085 0.1134 0.3856 0.067 Uiso 1 1 calc R U .
H36B H 0.4713 0.0992 0.3132 0.067 Uiso 1 1 calc R U .
H36C H 0.4976 0.0702 0.3769 0.067 Uiso 1 1 calc R U .
C37 C 0.3587(2) 0.26145(16) 0.4159(4) 0.0323(13) Uani 1 1 d . . .
C38 C 0.3662(2) 0.28285(17) 0.5047(4) 0.0413(15) Uani 1 1 d . . .
H38A H 0.3990 0.2815 0.5221 0.062 Uiso 1 1 calc R U .
H38B H 0.3470 0.2719 0.5524 0.062 Uiso 1 1 calc R U .
H38C H 0.3573 0.3087 0.4961 0.062 Uiso 1 1 calc R U .
C39 C 0.3832(3) 0.28241(17) 0.3406(4) 0.0438(16) Uani 1 1 d . . .
H39A H 0.3801 0.2687 0.2839 0.066 Uiso 1 1 calc R U .
H39B H 0.4162 0.2852 0.3556 0.066 Uiso 1 1 calc R U .
H39C H 0.3690 0.3069 0.3340 0.066 Uiso 1 1 calc R U .
C40 C 0.1410(2) 0.24541(18) 0.3318(4) 0.0414(16) Uani 1 1 d . . .
C41 C 0.1113(2) 0.2619(2) 0.4097(5) 0.0490(17) Uani 1 1 d . . .
H41A H 0.1143 0.2464 0.4635 0.073 Uiso 1 1 calc R U .
H41B H 0.0786 0.2628 0.3912 0.073 Uiso 1 1 calc R U .
H41C H 0.1222 0.2869 0.4234 0.073 Uiso 1 1 calc R U .
C42 C 0.1279(3) 0.2667(2) 0.2443(4) 0.0485(17) Uani 1 1 d . . .
H42A H 0.1321 0.2933 0.2541 0.073 Uiso 1 1 calc R U .
H42B H 0.0953 0.2618 0.2289 0.073 Uiso 1 1 calc R U .
H42C H 0.1480 0.2586 0.1947 0.073 Uiso 1 1 calc R U .
C43 C 0.0932(3) 0.0725(2) 0.2954(5) 0.0536(19) Uani 1 1 d . . .
C44 C 0.0576(3) 0.0611(3) 0.3691(6) 0.076(3) Uani 1 1 d . . .
H44A H 0.0302 0.0771 0.3654 0.115 Uiso 1 1 calc R U .
H44B H 0.0719 0.0636 0.4288 0.115 Uiso 1 1 calc R U .
H44C H 0.0482 0.0354 0.3595 0.115 Uiso 1 1 calc R U .
C45 C 0.0752(3) 0.0648(2) 0.2046(6) 0.076(3) Uani 1 1 d . . .
H45A H 0.0474 0.0798 0.1935 0.114 Uiso 1 1 calc R U .
H45B H 0.0670 0.0386 0.2000 0.114 Uiso 1 1 calc R U .
H45C H 0.0990 0.0707 0.1596 0.114 Uiso 1 1 calc R U .
C46 C 0.2356(2) 0.13681(16) 0.7877(4) 0.0341(14) Uani 1 1 d . . .
C47 C 0.2833(2) 0.14190(17) 0.7893(4) 0.0366(14) Uani 1 1 d . . .
H47 H 0.3003 0.1418 0.7343 0.044 Uiso 1 1 calc R U .
C48 C 0.3063(2) 0.14717(17) 0.8704(4) 0.0384(15) Uani 1 1 d . . .
H48 H 0.3391 0.1501 0.8703 0.046 Uiso 1 1 calc R U .
C49 C 0.2827(2) 0.14825(17) 0.9506(4) 0.0376(14) Uani 1 1 d . . .
C50 C 0.2345(2) 0.14365(17) 0.9504(4) 0.0385(15) Uani 1 1 d . . .
H50 H 0.2177 0.1444 1.0056 0.046 Uiso 1 1 calc R U .
C51 C 0.2109(2) 0.13782(17) 0.8684(4) 0.0349(14) Uani 1 1 d . . .
H51 H 0.1781 0.1346 0.8681 0.042 Uiso 1 1 calc R U .
C52 C 0.2076(2) 0.1291(2) 0.7027(4) 0.0411(15) Uani 1 1 d . . .
H52A H 0.1920 0.1049 0.7091 0.049 Uiso 1 1 calc R U .
H52B H 0.1831 0.1481 0.6968 0.049 Uiso 1 1 calc R U .
C53 C 0.3093(3) 0.1546(2) 1.0369(4) 0.0536(19) Uani 1 1 d . . .
H53A H 0.3421 0.1472 1.0269 0.064 Uiso 1 1 calc R U .
H53B H 0.3091 0.1814 1.0500 0.064 Uiso 1 1 calc R U .
N21 N 0.23611(18) 0.12880(14) 0.6183(3) 0.0350(12) Uani 1 1 d . . .
H21A H 0.2493 0.1514 0.6101 0.053 Uiso 0.8333 1 calc R U P
H21B H 0.2175 0.1234 0.5703 0.053 Uiso 0.8333 1 calc R U P
H21C H 0.2588 0.1114 0.6231 0.053 Uiso 0.8333 1 calc R U P
N22 N 0.2918(2) 0.13499(15) 1.1165(3) 0.0482(15) Uani 1 1 d . . .
H22A H 0.2627 0.1431 1.1298 0.072 Uiso 0.8333 1 calc R U P
H22B H 0.3110 0.1393 1.1642 0.072 Uiso 0.8333 1 calc R U P
H22C H 0.2909 0.1103 1.1049 0.072 Uiso 0.8333 1 calc R U P
O11 O 0.48721(18) 0.20565(14) 0.0542(5) 0.139(3) Uani 0.65 1 d . . P
Cl2 Cl 0.48721(18) 0.20565(14) 0.0542(5) 0.139(3) Uani 0.35 1 d . U P
O12 O 0.43843(17) 0.02195(11) 0.9673(4) 0.0547(14) Uani 1 1 d . . .
O13 O 0.13474(14) 0.05065(9) 0.8188(4) 0.1018(15) Uani 0.55 1 d . . P
Cl1 Cl 0.13474(14) 0.05065(9) 0.8188(4) 0.1018(15) Uani 0.45 1 d . . P
O14 O 0.3919(3) 0.0939(2) 0.0411(5) 0.100(2) Uani 1 1 d . . .
O15 O 1.0000 0.1612(4) 0.2500 0.062(4) Uani 0.6 2 d S TU P
Cl3 Cl 0.9984(4) 0.1666(4) 0.3125(10) 0.079(3) Uani 0.2 1 d . U P
O16 O 0.4329(4) 0.0455(3) 0.7848(7) 0.169(5) Uani 1 1 d . . .
O17 O 0.4446(4) 0.1325(3) 0.7714(5) 0.141(3) Uani 1 1 d . . .
O18 O 0.4268(2) 0.1489(2) 0.9441(6) 0.112(3) Uani 1 1 d . . .

loop_
_atom_site_aniso_label
_atom_site_aniso_U_11
_atom_site_aniso_U_22
_atom_site_aniso_U_33
_atom_site_aniso_U_23
_atom_site_aniso_U_13
_atom_site_aniso_U_12
N1 0.045(3) 0.037(3) 0.019(2) -0.003(2) -0.005(2) -0.008(2)
N2 0.042(3) 0.030(3) 0.022(2) 0.0011(19) -0.001(2) -0.001(2)
N3 0.056(3) 0.029(3) 0.023(3) 0.002(2) 0.004(2) -0.005(2)
N4 0.062(4) 0.034(3) 0.025(3) 0.000(2) -0.012(2) -0.004(3)
N5 0.038(3) 0.027(2) 0.023(2) 0.0010(19) 0.004(2) 0.002(2)
N6 0.033(3) 0.028(2) 0.022(2) -0.0014(19) 0.000(2) 0.002(2)
N7 0.043(3) 0.029(3) 0.019(2) -0.0002(19) 0.004(2) -0.001(2)
N8 0.052(3) 0.030(3) 0.022(2) 0.000(2) 0.002(2) -0.004(2)
N9 0.039(3) 0.033(3) 0.021(2) -0.005(2) -0.002(2) 0.005(2)
N10 0.044(3) 0.035(3) 0.018(2) 0.002(2) 0.003(2) 0.003(2)
N11 0.039(3) 0.034(3) 0.016(2) 0.0012(19) 0.001(2) 0.004(2)
N12 0.038(3) 0.030(3) 0.024(2) -0.0024(19) 0.001(2) 0.003(2)
N13 0.040(3) 0.045(3) 0.032(3) 0.014(2) -0.002(2) 0.006(2)
N14 0.040(3) 0.051(3) 0.042(3) 0.014(3) -0.003(3) 0.002(3)
N15 0.042(3) 0.044(3) 0.035(3) 0.005(2) 0.000(2) -0.003(3)
N16 0.043(3) 0.035(3) 0.030(3) 0.001(2) -0.002(2) 0.007(2)
N17 0.038(3) 0.055(3) 0.036(3) 0.012(3) 0.000(2) 0.005(3)
N18 0.043(3) 0.044(3) 0.032(3) 0.006(2) -0.009(2) -0.004(3)
N19 0.058(4) 0.042(3) 0.027(3) 0.001(2) -0.009(2) -0.010(3)
N20 0.049(3) 0.043(3) 0.033(3) 0.010(2) -0.010(2) -0.007(3)
O1 0.045(3) 0.045(3) 0.035(2) -0.002(2) -0.003(2) 0.000(2)
O2 0.079(4) 0.043(3) 0.033(3) 0.007(2) -0.006(2) -0.006(2)
O3 0.049(3) 0.034(2) 0.031(2) -0.0014(18) 0.009(2) -0.001(2)
O4 0.064(3) 0.039(2) 0.021(2) -0.0031(18) -0.001(2) -0.001(2)
O5 0.042(2) 0.042(2) 0.021(2) 0.0035(18) 0.0014(18) 0.004(2)
O6 0.050(3) 0.048(3) 0.023(2) -0.0084(19) -0.0004(19) 0.005(2)
O7 0.053(3) 0.055(3) 0.040(3) 0.015(2) -0.005(2) 0.003(2)
O8 0.051(3) 0.044(3) 0.024(2) 0.0005(19) -0.002(2) 0.001(2)
O9 0.044(3) 0.056(3) 0.039(3) 0.009(2) -0.002(2) 0.002(2)
O10 0.080(4) 0.045(3) 0.033(3) 0.004(2) -0.005(3) 0.000(3)
C1 0.049(4) 0.027(3) 0.021(3) 0.001(2) 0.001(3) -0.001(3)
C2 0.046(4) 0.033(3) 0.020(3) -0.001(2) 0.001(3) -0.001(3)
C3 0.059(4) 0.033(3) 0.026(3) -0.004(3) -0.004(3) -0.011(3)
C4 0.052(4) 0.036(3) 0.038(3) 0.004(3) -0.010(3) -0.008(3)
C5 0.042(3) 0.031(3) 0.018(3) 0.004(2) -0.006(2) -0.003(3)
C6 0.056(4) 0.034(3) 0.030(3) -0.007(3) 0.006(3) -0.003(3)
C7 0.036(3) 0.032(3) 0.018(3) 0.001(2) -0.001(2) -0.001(3)
C8 0.034(3) 0.031(3) 0.024(3) -0.003(2) 0.000(2) 0.004(3)
C9 0.040(3) 0.029(3) 0.018(3) 0.000(2) 0.004(2) 0.004(3)
C10 0.043(4) 0.033(3) 0.017(3) -0.001(2) 0.008(2) 0.002(3)
C11 0.038(3) 0.035(3) 0.016(3) -0.001(2) -0.003(2) 0.000(3)
C12 0.041(3) 0.032(3) 0.017(3) 0.003(2) 0.005(2) -0.002(3)
C13 0.043(3) 0.030(3) 0.011(2) -0.004(2) 0.003(2) 0.003(3)
C14 0.054(4) 0.027(3) 0.016(3) 0.004(2) 0.004(3) 0.002(3)
C15 0.039(3) 0.032(3) 0.021(3) 0.002(2) 0.007(2) 0.000(3)
C16 0.039(3) 0.034(3) 0.025(3) -0.006(2) 0.002(2) -0.002(3)
C17 0.044(4) 0.039(3) 0.026(3) -0.001(3) 0.002(3) 0.005(3)
C18 0.042(4) 0.037(3) 0.020(3) 0.009(2) 0.007(3) 0.002(3)
C19 0.042(4) 0.042(4) 0.034(3) 0.009(3) -0.002(3) 0.005(3)
C20 0.040(4) 0.052(4) 0.035(3) 0.014(3) -0.005(3) 0.007(3)
C21 0.046(4) 0.036(3) 0.038(4) 0.009(3) -0.005(3) 0.006(3)
C22 0.054(4) 0.033(3) 0.022(3) 0.005(2) 0.005(3) 0.013(3)
C23 0.040(4) 0.060(4) 0.047(4) 0.015(3) 0.000(3) -0.001(3)
C24 0.041(4) 0.051(4) 0.046(4) 0.012(3) -0.014(3) 0.000(3)
C25 0.031(3) 0.056(4) 0.041(4) 0.011(3) -0.006(3) -0.005(3)
C26 0.054(4) 0.043(4) 0.046(4) 0.004(3) -0.010(3) -0.007(3)
C27 0.055(4) 0.042(4) 0.031(3) -0.002(3) -0.014(3) -0.002(3)
C28 0.046(4) 0.055(4) 0.060(5) 0.018(4) -0.019(4) -0.012(3)
C29 0.050(4) 0.043(4) 0.033(3) 0.003(3) -0.016(3) -0.011(3)
C30 0.057(4) 0.044(4) 0.034(3) -0.001(3) -0.014(3) -0.004(3)
C31 0.058(4) 0.030(3) 0.024(3) 0.000(2) -0.005(3) -0.005(3)
C32 0.059(4) 0.037(4) 0.038(4) 0.003(3) -0.007(3) -0.005(3)
C33 0.077(5) 0.036(4) 0.039(4) -0.006(3) -0.004(4) -0.005(4)
C34 0.040(3) 0.034(3) 0.022(3) 0.004(2) 0.001(2) 0.005(3)
C35 0.042(4) 0.040(4) 0.040(4) -0.003(3) -0.003(3) 0.004(3)
C36 0.049(4) 0.049(4) 0.037(4) -0.001(3) 0.006(3) 0.012(3)
C37 0.043(4) 0.032(3) 0.022(3) -0.001(2) -0.006(3) -0.002(3)
C38 0.055(4) 0.034(3) 0.035(3) -0.008(3) 0.003(3) 0.001(3)
C39 0.063(5) 0.031(3) 0.038(4) 0.001(3) 0.003(3) 0.002(3)
C40 0.041(4) 0.049(4) 0.034(3) 0.009(3) -0.003(3) 0.011(3)
C41 0.045(4) 0.061(4) 0.041(4) 0.010(3) 0.003(3) 0.014(3)
C42 0.056(4) 0.056(4) 0.034(3) 0.016(3) -0.003(3) 0.011(4)
C43 0.054(4) 0.051(4) 0.056(4) 0.011(3) -0.014(4) -0.018(4)
C44 0.044(5) 0.093(7) 0.093(7) 0.025(5) -0.015(4) -0.017(5)
C45 0.064(5) 0.074(6) 0.090(6) 0.017(5) -0.041(5) -0.024(5)
C46 0.052(4) 0.033(3) 0.018(3) -0.001(2) 0.000(3) 0.006(3)
C47 0.044(4) 0.044(4) 0.022(3) -0.006(3) 0.005(3) -0.004(3)
C48 0.043(4) 0.042(4) 0.030(3) -0.005(3) 0.003(3) -0.002(3)
C49 0.044(4) 0.038(3) 0.031(3) -0.003(3) -0.001(3) 0.004(3)
C50 0.050(4) 0.046(4) 0.019(3) 0.004(3) 0.007(3) 0.008(3)
C51 0.038(3) 0.042(3) 0.025(3) 0.005(3) -0.003(3) 0.004(3)
C52 0.044(4) 0.059(4) 0.020(3) 0.009(3) 0.001(3) 0.001(3)
C53 0.057(4) 0.080(5) 0.024(3) -0.006(3) 0.002(3) -0.005(4)
N21 0.046(3) 0.040(3) 0.018(2) -0.001(2) -0.001(2) 0.003(2)
N22 0.072(4) 0.041(3) 0.032(3) 0.008(2) -0.021(3) -0.007(3)
O11 0.090(3) 0.096(3) 0.233(7) -0.021(4) -0.095(4) 0.041(3)
Cl2 0.090(3) 0.096(3) 0.233(7) -0.021(4) -0.095(4) 0.041(3)
O12 0.058(3) 0.023(2) 0.083(4) -0.019(2) 0.021(3) -0.025(2)
O13 0.074(2) 0.0443(18) 0.187(5) 0.035(2) -0.011(3) 0.0165(17)
Cl1 0.074(2) 0.0443(18) 0.187(5) 0.035(2) -0.011(3) 0.0165(17)
O14 0.103(5) 0.116(6) 0.080(5) -0.009(4) 0.009(4) 0.007(4)
O15 0.042(7) 0.102(10) 0.040(7) 0.000 -0.005(7) 0.000
Cl3 0.055(6) 0.093(8) 0.089(8) 0.011(7) -0.012(7) 0.015(6)
O16 0.134(8) 0.243(12) 0.129(8) -0.064(8) 0.025(6) -0.104(8)
O17 0.162(8) 0.194(9) 0.068(5) -0.012(5) 0.001(5) 0.012(7)
O18 0.072(4) 0.096(5) 0.169(8) 0.003(5) -0.002(5) 0.020(4)

loop_
_atom_type_symbol
_atom_type_description
_atom_type_scat_dispersion_real
_atom_type_scat_dispersion_imag
_atom_type_scat_source
C C 0.0033 0.0016 'International Tables Vol C Tables 4.2.6.8 and 6.1.1.4'
H H 0.0000 0.0000 'International Tables Vol C Tables 4.2.6.8 and 6.1.1.4'
N N 0.0061 0.0033 'International Tables Vol C Tables 4.2.6.8 and 6.1.1.4'
O O 0.0106 0.0060 'International Tables Vol C Tables 4.2.6.8 and 6.1.1.4'
Cl Cl 0.1484 0.1585 'International Tables Vol C Tables 4.2.6.8 and 6.1.1.4'

loop_
_geom_angle_atom_site_label_1
_geom_angle_atom_site_label_2
_geom_angle_atom_site_label_3
_geom_angle
_geom_angle_site_symmetry_3
C1 N1 C29 118.6(5) .
C1 N1 C4 122.3(5) .
C29 N1 C4 118.9(5) .
C1 N2 C5 119.3(5) .
C1 N2 C2 122.1(5) .
C5 N2 C2 118.6(5) .
C3 N3 C6 119.3(5) .
C3 N3 C2 121.8(5) .
C6 N3 C2 118.5(5) .
C3 N4 C30 118.2(5) .
C3 N4 C4 121.5(5) .
C30 N4 C4 119.8(6) .
C7 N5 C5 119.4(5) .
C7 N5 C10 122.4(5) .
C5 N5 C10 118.1(4) .
C7 N6 C11 118.6(4) .
C7 N6 C8 123.0(5) .
C11 N6 C8 118.3(4) .
C9 N7 C8 122.9(5) .
C9 N7 C12 118.7(4) .
C8 N7 C12 118.3(4) .
C9 N8 C6 119.3(5) .
C9 N8 C10 121.9(5) .
C6 N8 C10 118.6(5) .
C13 N9 C11 118.3(5) .
C13 N9 C16 123.3(5) .
C11 N9 C16 118.4(5) .
C13 N10 C17 118.4(5) .
C13 N10 C14 122.8(5) .
C17 N10 C14 118.8(5) .
C15 N11 C14 122.2(5) .
C15 N11 C18 117.2(4) .
C14 N11 C18 120.6(5) .
C15 N12 C12 118.6(4) .
C15 N12 C16 122.4(5) .
C12 N12 C16 118.6(5) .
C19 N13 C17 119.8(5) .
C19 N13 C22 120.1(5) .
C17 N13 C22 119.9(5) .
C19 N14 C20 123.8(6) .
C19 N14 C23 117.0(5) .
C20 N14 C23 118.6(5) .
C21 N15 C24 119.6(6) .
C21 N15 C20 121.7(5) .
C24 N15 C20 118.7(5) .
C21 N16 C18 118.8(5) .
C21 N16 C22 121.2(5) .
C18 N16 C22 120.0(5) .
C25 N17 C23 119.4(6) .
C25 N17 C28 121.5(6) .
C23 N17 C28 118.9(5) .
C25 N18 C26 122.7(5) .
C25 N18 C29 118.1(5) .
C26 N18 C29 119.0(5) .
C27 N19 C26 121.9(6) .
C27 N19 C30 119.3(6) .
C26 N19 C30 118.7(5) .
C27 N20 C28 121.2(6) .
C27 N20 C24 118.4(6) .
C28 N20 C24 120.2(6) .
O1 C1 N2 121.9(5) .
O1 C1 N1 121.4(6) .
N2 C1 N1 116.7(5) .
N3 C2 N2 112.1(4) .
N3 C2 C31 110.4(5) .
N2 C2 C31 109.9(5) .
O2 C3 N3 121.3(6) .
O2 C3 N4 121.5(6) .
N3 C3 N4 117.2(5) .
N1 C4 N4 112.8(5) .
N1 C4 C31 109.9(5) .
N4 C4 C31 110.3(5) .
N2 C5 N5 114.2(4) .
N3 C6 N8 113.2(5) .
O3 C7 N6 123.2(5) .
O3 C7 N5 120.2(5) .
N6 C7 N5 116.5(5) .
N7 C8 N6 112.8(5) .
N7 C8 C34 110.5(4) .
N6 C8 C34 108.5(4) .
O4 C9 N8 121.3(5) .
O4 C9 N7 121.7(5) .
N8 C9 N7 117.0(5) .
N8 C10 N5 111.5(5) .
N8 C10 C34 110.5(4) .
N5 C10 C34 109.0(4) .
N9 C11 N6 116.1(4) .
N12 C12 N7 113.5(4) .
O5 C13 N9 122.5(5) .
O5 C13 N10 121.9(5) .
N9 C13 N10 115.5(5) .
N11 C14 N10 112.1(5) .
N11 C14 C37 109.7(5) .
N10 C14 C37 110.6(5) .
O6 C15 N11 122.5(5) .
O6 C15 N12 120.9(5) .
N11 C15 N12 116.5(5) .
N9 C16 N12 112.9(5) .
N9 C16 C37 109.8(5) .
N12 C16 C37 108.7(5) .
N13 C17 N10 115.8(5) .
N16 C18 N11 114.9(4) .
O7 C19 N14 123.3(6) .
O7 C19 N13 120.3(6) .
N14 C19 N13 116.4(5) .
N14 C20 N15 113.3(5) .
N14 C20 C40 109.6(5) .
N15 C20 C40 108.6(5) .
O8 C21 N15 121.0(6) .
O8 C21 N16 121.2(6) .
N15 C21 N16 117.8(6) .
N16 C22 N13 112.5(5) .
N16 C22 C40 110.5(5) .
N13 C22 C40 110.7(5) .
N17 C23 N14 112.9(5) .
N15 C24 N20 114.7(5) .
O9 C25 N17 120.6(7) .
O9 C25 N18 123.1(6) .
N17 C25 N18 116.3(6) .
N18 C26 N19 112.8(5) .
N18 C26 C43 110.6(6) .
N19 C26 C43 109.6(5) .
O10 C27 N19 121.7(6) .
O10 C27 N20 121.1(6) .
N19 C27 N20 117.2(6) .
N20 C28 N17 113.0(5) .
N20 C28 C43 111.0(7) .
N17 C28 C43 111.2(6) .
N1 C29 N18 113.6(5) .
N4 C30 N19 113.0(5) .
C2 C31 C32 111.3(5) .
C2 C31 C4 101.9(5) .
C32 C31 C4 111.6(5) .
C2 C31 C33 111.0(5) .
C32 C31 C33 109.8(5) .
C4 C31 C33 111.0(5) .
C36 C34 C10 111.0(5) .
C36 C34 C8 109.5(5) .
C10 C34 C8 102.7(5) .
C36 C34 C35 110.2(5) .
C10 C34 C35 111.2(5) .
C8 C34 C35 112.0(5) .
C14 C37 C39 112.7(5) .
C14 C37 C16 102.9(5) .
C39 C37 C16 111.4(5) .
C14 C37 C38 111.0(5) .
C39 C37 C38 108.1(5) .
C16 C37 C38 110.9(5) .
C22 C40 C20 103.1(5) .
C22 C40 C41 112.6(5) .
C20 C40 C41 109.5(6) .
C22 C40 C42 111.9(5) .
C20 C40 C42 112.6(6) .
C41 C40 C42 107.1(5) .
C45 C43 C28 111.9(6) .
C45 C43 C26 112.6(7) .
C28 C43 C26 100.1(6) .
C45 C43 C44 111.1(7) .
C28 C43 C44 111.4(7) .
C26 C43 C44 109.3(6) .
C47 C46 C51 119.2(5) .
C47 C46 C52 124.3(5) .
C51 C46 C52 116.5(6) .
C46 C47 C48 120.5(6) .
C49 C48 C47 121.3(6) .
C48 C49 C50 119.1(6) .
C48 C49 C53 119.2(6) .
C50 C49 C53 121.6(6) .
C49 C50 C51 119.9(5) .
C46 C51 C50 119.9(6) .
N21 C52 C46 113.8(5) .
N22 C53 C49 115.7(6) .
Cl3 O15 Cl3 156(3) 3_755
O15 Cl3 Cl3 11.9(13) 3_755

loop_
_geom_bond_atom_site_label_1
_geom_bond_atom_site_label_2
_geom_bond_distance
_geom_bond_site_symmetry_2
N1 C1 1.380(8) .
N1 C29 1.456(8) .
N1 C4 1.457(8) .
N2 C1 1.370(8) .
N2 C5 1.450(7) .
N2 C2 1.483(7) .
N3 C3 1.369(8) .
N3 C6 1.451(8) .
N3 C2 1.476(7) .
N4 C3 1.387(9) .
N4 C30 1.435(8) .
N4 C4 1.474(8) .
N5 C7 1.385(7) .
N5 C5 1.461(7) .
N5 C10 1.482(7) .
N6 C7 1.369(7) .
N6 C11 1.455(7) .
N6 C8 1.474(7) .
N7 C9 1.374(7) .
N7 C8 1.445(7) .
N7 C12 1.462(7) .
N8 C9 1.372(7) .
N8 C6 1.461(7) .
N8 C10 1.475(7) .
N9 C13 1.377(8) .
N9 C11 1.448(7) .
N9 C16 1.456(7) .
N10 C13 1.388(7) .
N10 C17 1.451(8) .
N10 C14 1.468(7) .
N11 C15 1.381(7) .
N11 C14 1.452(7) .
N11 C18 1.473(7) .
N12 C15 1.384(8) .
N12 C12 1.452(7) .
N12 C16 1.477(7) .
N13 C19 1.389(8) .
N13 C17 1.431(8) .
N13 C22 1.480(7) .
N14 C19 1.373(8) .
N14 C20 1.437(8) .
N14 C23 1.480(9) .
N15 C21 1.363(8) .
N15 C24 1.462(8) .
N15 C20 1.475(8) .
N16 C21 1.372(8) .
N16 C18 1.443(8) .
N16 C22 1.466(7) .
N17 C25 1.377(8) .
N17 C23 1.470(9) .
N17 C28 1.484(9) .
N18 C25 1.378(9) .
N18 C26 1.464(8) .
N18 C29 1.466(8) .
N19 C27 1.354(8) .
N19 C26 1.469(9) .
N19 C30 1.476(9) .
N20 C27 1.394(9) .
N20 C28 1.435(9) .
N20 C24 1.468(8) .
O1 C1 1.230(7) .
O2 C3 1.226(7) .
O3 C7 1.231(7) .
O4 C9 1.232(7) .
O5 C13 1.236(6) .
O6 C15 1.216(7) .
O7 C19 1.230(7) .
O8 C21 1.246(8) .
O9 C25 1.224(8) .
O10 C27 1.240(8) .
C2 C31 1.521(9) .
C4 C31 1.533(9) .
C8 C34 1.536(8) .
C10 C34 1.524(8) .
C14 C37 1.515(9) .
C16 C37 1.528(8) .
C20 C40 1.523(10) .
C22 C40 1.491(9) .
C26 C43 1.550(10) .
C28 C43 1.521(10) .
C31 C32 1.530(8) .
C31 C33 1.564(9) .
C34 C36 1.523(8) .
C34 C35 1.539(8) .
C37 C39 1.520(8) .
C37 C38 1.543(8) .
C40 C41 1.555(9) .
C40 C42 1.555(8) .
C43 C45 1.469(11) .
C43 C44 1.553(11) .
C46 C47 1.383(9) .
C46 C51 1.391(8) .
C46 C52 1.520(8) .
C47 C48 1.386(8) .
C48 C49 1.370(8) .
C49 C50 1.396(9) .
C49 C53 1.507(9) .
C50 C51 1.408(8) .
C52 N21 1.495(7) .
C53 N22 1.466(9) .
O15 Cl3 0.948(16) .
O15 Cl3 0.948(16) 3_755
Cl3 Cl3 1.85(3) 3_755

loop_
_geom_hbond_atom_site_label_D
_geom_hbond_atom_site_label_H
_geom_hbond_atom_site_label_A
_geom_hbond_distance_DH
_geom_hbond_distance_HA
_geom_hbond_distance_DA
_geom_hbond_angle_DHA
_geom_hbond_site_symmetry_A
N22 H22C O2 0.91 2.10 2.838(7) 137.6 1_556
N22 H22B O4 0.91 2.14 2.867(7) 136.5 1_556
N22 H22A O8 0.91 2.13 2.914(8) 144.0 1_556
N21 H21C O3 0.91 2.15 2.838(7) 132.0 .
N21 H21B O9 0.91 1.97 2.783(7) 147.7 .
N21 H21A O5 0.91 1.98 2.874(7) 167.5 .

loop_
_geom_torsion_atom_site_label_1
_geom_torsion_atom_site_label_2
_geom_torsion_atom_site_label_3
_geom_torsion_atom_site_label_4
_geom_torsion
C5 N2 C1 O1 0.1(8)
C2 N2 C1 O1 175.7(5)
C5 N2 C1 N1 -178.6(5)
C2 N2 C1 N1 -3.0(8)
C29 N1 C1 O1 -0.5(8)
C4 N1 C1 O1 -176.5(5)
C29 N1 C1 N2 178.2(5)
C4 N1 C1 N2 2.2(8)
C3 N3 C2 N2 -91.2(6)
C6 N3 C2 N2 95.7(6)
C3 N3 C2 C31 31.7(7)
C6 N3 C2 C31 -141.5(5)
C1 N2 C2 N3 91.3(6)
C5 N2 C2 N3 -93.1(6)
C1 N2 C2 C31 -31.9(7)
C5 N2 C2 C31 143.7(5)
C6 N3 C3 O2 -2.8(9)
C2 N3 C3 O2 -175.9(5)
C6 N3 C3 N4 177.6(5)
C2 N3 C3 N4 4.5(8)
C30 N4 C3 O2 3.4(9)
C4 N4 C3 O2 175.9(6)
C30 N4 C3 N3 -177.0(5)
C4 N4 C3 N3 -4.5(8)
C1 N1 C4 N4 -90.2(7)
C29 N1 C4 N4 93.8(7)
C1 N1 C4 C31 33.3(7)
C29 N1 C4 C31 -142.7(5)
C3 N4 C4 N1 91.9(7)
C30 N4 C4 N1 -95.7(6)
C3 N4 C4 C31 -31.3(7)
C30 N4 C4 C31 141.1(6)
C1 N2 C5 N5 -104.7(6)
C2 N2 C5 N5 79.6(6)
C7 N5 C5 N2 103.8(6)
C10 N5 C5 N2 -81.3(6)
C3 N3 C6 N8 104.9(6)
C2 N3 C6 N8 -81.8(6)
C9 N8 C6 N3 -104.0(6)
C10 N8 C6 N3 80.6(7)
C11 N6 C7 O3 0.4(8)
C8 N6 C7 O3 175.5(5)
C11 N6 C7 N5 -176.0(5)
C8 N6 C7 N5 -0.9(7)
C5 N5 C7 O3 0.3(8)
C10 N5 C7 O3 -174.4(5)
C5 N5 C7 N6 176.8(5)
C10 N5 C7 N6 2.1(8)
C9 N7 C8 N6 -90.1(6)
C12 N7 C8 N6 93.3(6)
C9 N7 C8 C34 31.6(7)
C12 N7 C8 C34 -145.1(5)
C7 N6 C8 N7 88.7(6)
C11 N6 C8 N7 -96.2(6)
C7 N6 C8 C34 -34.0(7)
C11 N6 C8 C34 141.1(5)
C6 N8 C9 O4 0.7(9)
C10 N8 C9 O4 176.0(5)
C6 N8 C9 N7 -178.3(5)
C10 N8 C9 N7 -3.1(8)
C8 N7 C9 O4 -176.3(5)
C12 N7 C9 O4 0.3(8)
C8 N7 C9 N8 2.7(8)
C12 N7 C9 N8 179.4(5)
C9 N8 C10 N5 90.2(6)
C6 N8 C10 N5 -94.5(6)
C9 N8 C10 C34 -31.2(7)
C6 N8 C10 C34 144.1(5)
C7 N5 C10 N8 -90.1(6)
C5 N5 C10 N8 95.2(6)
C7 N5 C10 C34 32.1(7)
C5 N5 C10 C34 -142.6(5)
C13 N9 C11 N6 102.1(6)
C16 N9 C11 N6 -75.6(6)
C7 N6 C11 N9 -104.9(6)
C8 N6 C11 N9 79.8(6)
C15 N12 C12 N7 -105.6(6)
C16 N12 C12 N7 81.9(6)
C9 N7 C12 N12 105.3(6)
C8 N7 C12 N12 -77.9(6)
C11 N9 C13 O5 4.0(8)
C16 N9 C13 O5 -178.4(5)
C11 N9 C13 N10 -178.2(5)
C16 N9 C13 N10 -0.6(7)
C17 N10 C13 O5 -0.7(8)
C14 N10 C13 O5 176.5(5)
C17 N10 C13 N9 -178.5(5)
C14 N10 C13 N9 -1.3(7)
C15 N11 C14 N10 -88.9(6)
C18 N11 C14 N10 94.7(6)
C15 N11 C14 C37 34.3(7)
C18 N11 C14 C37 -142.1(5)
C13 N10 C14 N11 91.5(6)
C17 N10 C14 N11 -91.3(6)
C13 N10 C14 C37 -31.2(7)
C17 N10 C14 C37 145.9(5)
C14 N11 C15 O6 -177.8(5)
C18 N11 C15 O6 -1.2(8)
C14 N11 C15 N12 0.6(8)
C18 N11 C15 N12 177.2(5)
C12 N12 C15 O6 4.8(8)
C16 N12 C15 O6 177.0(5)
C12 N12 C15 N11 -173.7(5)
C16 N12 C15 N11 -1.5(8)
C13 N9 C16 N12 -87.0(6)
C11 N9 C16 N12 90.5(6)
C13 N9 C16 C37 34.5(7)
C11 N9 C16 C37 -147.9(5)
C15 N12 C16 N9 90.0(6)
C12 N12 C16 N9 -97.7(6)
C15 N12 C16 C37 -32.1(7)
C12 N12 C16 C37 140.1(5)
C19 N13 C17 N10 105.4(6)
C22 N13 C17 N10 -80.4(7)
C13 N10 C17 N13 -104.9(6)
C14 N10 C17 N13 77.8(7)
C21 N16 C18 N11 -106.4(6)
C22 N16 C18 N11 76.0(6)
C15 N11 C18 N16 104.1(6)
C14 N11 C18 N16 -79.2(7)
C20 N14 C19 O7 175.7(6)
C23 N14 C19 O7 4.7(10)
C20 N14 C19 N13 -5.7(9)
C23 N14 C19 N13 -176.7(6)
C17 N13 C19 O7 -2.6(9)
C22 N13 C19 O7 -176.8(6)
C17 N13 C19 N14 178.8(5)
C22 N13 C19 N14 4.6(8)
C19 N14 C20 N15 92.3(8)
C23 N14 C20 N15 -96.8(7)
C19 N14 C20 C40 -29.1(8)
C23 N14 C20 C40 141.8(6)
C21 N15 C20 N14 -87.1(7)
C24 N15 C20 N14 91.9(7)
C21 N15 C20 C40 35.0(7)
C24 N15 C20 C40 -146.1(5)
C24 N15 C21 O8 2.9(9)
C20 N15 C21 O8 -178.1(5)
C24 N15 C21 N16 179.7(5)
C20 N15 C21 N16 -1.3(8)
C18 N16 C21 O8 -1.3(8)
C22 N16 C21 O8 176.3(5)
C18 N16 C21 N15 -178.1(5)
C22 N16 C21 N15 -0.5(8)
C21 N16 C22 N13 91.6(7)
C18 N16 C22 N13 -90.8(6)
C21 N16 C22 C40 -32.6(7)
C18 N16 C22 C40 145.0(5)
C19 N13 C22 N16 -92.1(7)
C17 N13 C22 N16 93.8(7)
C19 N13 C22 C40 32.0(8)
C17 N13 C22 C40 -142.1(6)
C25 N17 C23 N14 104.8(7)
C28 N17 C23 N14 -78.5(7)
C19 N14 C23 N17 -106.1(7)
C20 N14 C23 N17 82.3(7)
C21 N15 C24 N20 102.7(7)
C20 N15 C24 N20 -76.2(7)
C27 N20 C24 N15 -104.9(7)
C28 N20 C24 N15 80.6(7)
C23 N17 C25 O9 -0.5(9)
C28 N17 C25 O9 -177.1(6)
C23 N17 C25 N18 178.5(5)
C28 N17 C25 N18 1.9(9)
C26 N18 C25 O9 177.1(6)
C29 N18 C25 O9 1.9(9)
C26 N18 C25 N17 -1.9(9)
C29 N18 C25 N17 -177.1(5)
C25 N18 C26 N19 90.0(7)
C29 N18 C26 N19 -94.9(7)
C25 N18 C26 C43 -33.2(8)
C29 N18 C26 C43 141.9(6)
C27 N19 C26 N18 -90.9(7)
C30 N19 C26 N18 94.1(7)
C27 N19 C26 C43 32.8(8)
C30 N19 C26 C43 -142.2(6)
C26 N19 C27 O10 -176.4(6)
C30 N19 C27 O10 -1.4(9)
C26 N19 C27 N20 2.9(8)
C30 N19 C27 N20 177.9(5)
C28 N20 C27 O10 176.6(6)
C24 N20 C27 O10 2.1(9)
C28 N20 C27 N19 -2.7(9)
C24 N20 C27 N19 -177.2(5)
C27 N20 C28 N17 91.3(7)
C24 N20 C28 N17 -94.3(7)
C27 N20 C28 C43 -34.4(8)
C24 N20 C28 C43 140.0(6)
C25 N17 C28 N20 -91.4(7)
C23 N17 C28 N20 91.9(7)
C25 N17 C28 C43 34.1(9)
C23 N17 C28 C43 -142.5(6)
C1 N1 C29 N18 105.1(6)
C4 N1 C29 N18 -78.8(7)
C25 N18 C29 N1 -105.5(6)
C26 N18 C29 N1 79.2(7)
C3 N4 C30 N19 -107.5(7)
C4 N4 C30 N19 79.9(7)
C27 N19 C30 N4 106.3(7)
C26 N19 C30 N4 -78.5(7)
N3 C2 C31 C32 178.7(5)
N2 C2 C31 C32 -57.2(7)
N3 C2 C31 C4 -62.2(6)
N2 C2 C31 C4 61.9(6)
N3 C2 C31 C33 56.1(7)
N2 C2 C31 C33 -179.8(5)
N1 C4 C31 C2 -62.9(6)
N4 C4 C31 C2 62.0(6)
N1 C4 C31 C32 56.0(7)
N4 C4 C31 C32 -179.1(5)
N1 C4 C31 C33 178.9(5)
N4 C4 C31 C33 -56.2(7)
N8 C10 C34 C36 -56.7(6)
N5 C10 C34 C36 -179.6(5)
N8 C10 C34 C8 60.2(5)
N5 C10 C34 C8 -62.7(5)
N8 C10 C34 C35 -179.8(5)
N5 C10 C34 C35 57.3(6)
N7 C8 C34 C36 57.5(6)
N6 C8 C34 C36 -178.4(5)
N7 C8 C34 C10 -60.6(5)
N6 C8 C34 C10 63.6(5)
N7 C8 C34 C35 180.0(5)
N6 C8 C34 C35 -55.8(6)
N11 C14 C37 C39 56.1(6)
N10 C14 C37 C39 -179.8(5)
N11 C14 C37 C16 -63.9(5)
N10 C14 C37 C16 60.2(5)
N11 C14 C37 C38 177.5(5)
N10 C14 C37 C38 -58.4(6)
N9 C16 C37 C14 -61.7(5)
N12 C16 C37 C14 62.3(5)
N9 C16 C37 C39 177.3(5)
N12 C16 C37 C39 -58.6(6)
N9 C16 C37 C38 56.9(6)
N12 C16 C37 C38 -179.1(5)
N16 C22 C40 C20 62.5(6)
N13 C22 C40 C20 -62.8(6)
N16 C22 C40 C41 -179.6(5)
N13 C22 C40 C41 55.1(7)
N16 C22 C40 C42 -58.8(7)
N13 C22 C40 C42 175.9(5)
N14 C20 C40 C22 61.2(6)
N15 C20 C40 C22 -63.1(6)
N14 C20 C40 C41 -58.9(7)
N15 C20 C40 C41 176.8(5)
N14 C20 C40 C42 -178.0(5)
N15 C20 C40 C42 57.7(7)
N20 C28 C43 C45 -55.3(9)
N17 C28 C43 C45 178.0(7)
N20 C28 C43 C26 64.1(7)
N17 C28 C43 C26 -62.6(7)
N20 C28 C43 C44 179.6(6)
N17 C28 C43 C44 52.9(8)
N18 C26 C43 C45 -178.9(6)
N19 C26 C43 C45 56.1(8)
N18 C26 C43 C28 62.1(7)
N19 C26 C43 C28 -62.8(7)
N18 C26 C43 C44 -54.9(8)
N19 C26 C43 C44 -179.9(6)
C51 C46 C47 C48 1.3(9)
C52 C46 C47 C48 -177.1(6)
C46 C47 C48 C49 -1.3(10)
C47 C48 C49 C50 0.5(10)
C47 C48 C49 C53 -179.1(6)
C48 C49 C50 C51 0.3(9)
C53 C49 C50 C51 179.9(6)
C47 C46 C51 C50 -0.6(9)
C52 C46 C51 C50 178.0(6)
C49 C50 C51 C46 -0.2(9)
C47 C46 C52 N21 -2.2(9)
C51 C46 C52 N21 179.4(5)
C48 C49 C53 N22 -144.8(6)
C50 C49 C53 N22 35.6(10)

loop_
_platon_squeeze_void_nr
_platon_squeeze_void_average_x
_platon_squeeze_void_average_y
_platon_squeeze_void_average_z
_platon_squeeze_void_volume
_platon_squeeze_void_count_electrons
1 0.000 0.000 -0.002 1813.4 212.4
2 0.000 0.488 0.750 71.1 6.9
3 0.000 0.512 0.250 71.2 6.4
4 0.237 0.368 0.869 49.4 14.0
5 0.237 0.632 0.369 49.4 14.0
6 0.263 0.132 0.369 49.4 13.8
7 0.263 0.868 0.869 49.4 14.2
8 0.500 0.500 0.517 1813.3 212.5
9 0.500 0.012 0.250 71.2 6.4
10 0.500 -0.012 0.750 71.2 6.8
11 0.737 0.132 0.131 49.4 13.9
12 0.737 0.868 0.631 49.4 14.2
13 0.763 0.368 0.631 49.4 14.1
14 0.763 0.632 0.131 49.4 14.1
